data_7155487
loop_
_publ_author_name
'Naveen, Naganaboina'
'Balamurugan, Rengarajan'

_publ_section_title
;
 Catalyst free synthesis of \a-fluoro-\b-hydroxy ketones/\a-fluoro-ynols
 via electrophilic fluorination of tertiary propargyl alcohols using
 Selectfluor&#x2122; (F-TEDA-BF4).
;
_journal_issue 9
_journal_name_full 'Organic &amp; biomolecular chemistry'
_journal_page_first 2063
_journal_page_last 2072
_journal_paper_doi 10.1039/c7ob00140a
_journal_volume 15
_journal_year 2017
_chemical_formula_moiety 'C21 H17 F O2'
_chemical_formula_sum 'C21 H17 F O2'
_chemical_formula_weight 320.35
_chemical_melting_point 424
_chemical_name_systematic 2-Fluoro-3-hydroxy-1,3,3-triphenylpropan-1-one
_space_group_crystal_system monoclinic
_space_group_IT_number 14
_space_group_name_Hall '-P 2yn'
_space_group_name_H-M_alt 'P 1 21/n 1'
_symmetry_space_group_name_Hall '-P 2yn'
_symmetry_space_group_name_H-M 'P 1 21/n 1'
_atom_sites_solution_hydrogens geom
_audit_creation_date 2016-09-04
_audit_creation_method
;
Olex2 1.2
(compiled 2016.08.25 svn.r3337 for OlexSys, GUI svn.r5221)
;
_audit_update_record
;
2016-09-04 deposited with the CCDC.
2017-02-07 downloaded from the CCDC.
;
_cell_angle_alpha 90
_cell_angle_beta 102.281(2)
_cell_angle_gamma 90
_cell_formula_units_Z 4
_cell_length_a 15.0818(3)
_cell_length_b 5.99520(10)
_cell_length_c 18.5272(4)
_cell_measurement_reflns_used 2567
_cell_measurement_temperature 293(2)
_cell_measurement_theta_max 71.5730
_cell_measurement_theta_min 4.2480
_cell_volume 1636.86(6)
_computing_cell_refinement
;
CrysAlisPro, Agilent Technologies,
Version 1.171.36.28 (release 01-02-2013 CrysAlis171 .NET)
(compiled Feb  1 2013,16:14:44)
;
_computing_data_collection
;
CrysAlisPro, Agilent Technologies,
Version 1.171.36.28 (release 01-02-2013 CrysAlis171 .NET)
(compiled Feb  1 2013,16:14:44)
;
_computing_data_reduction
;
CrysAlisPro, Agilent Technologies,
Version 1.171.36.28 (release 01-02-2013 CrysAlis171 .NET)
(compiled Feb  1 2013,16:14:44)
;
_computing_molecular_graphics 'Olex2 (Dolomanov et al., 2009)'
_computing_publication_material 'Olex2 (Dolomanov et al., 2009)'
_computing_structure_refinement 'ShelXL (Sheldrick, 2015)'
_computing_structure_solution SHELXL-97
_diffrn_ambient_temperature 293(2)
_diffrn_detector_area_resol_mean 16.3291
_diffrn_measured_fraction_theta_full 0.997
_diffrn_measured_fraction_theta_max 0.975
_diffrn_measurement_details
;
#__ type_ start__ end____ width___ exp.time_
  1 omega   35.00   66.00   1.0000    6.6400
omega____ theta____ kappa____ phi______ frames
    -        0.0000   57.0000 -180.0000 31

#__ type_ start__ end____ width___ exp.time_
  2 omega  -44.00    8.00   1.0000   24.5500
omega____ theta____ kappa____ phi______ frames
    -      -42.5000   25.0000   60.0000 52

#__ type_ start__ end____ width___ exp.time_
  3 omega -110.00  -51.00   1.0000   24.5500
omega____ theta____ kappa____ phi______ frames
    -      -42.5000  -57.0000  -90.0000 59

#__ type_ start__ end____ width___ exp.time_
  4 omega  -93.00  -68.00   1.0000   24.5500
omega____ theta____ kappa____ phi______ frames
    -      -42.5000  125.0000 -180.0000 25

#__ type_ start__ end____ width___ exp.time_
  5 omega  -49.00   15.00   1.0000   24.5500
omega____ theta____ kappa____ phi______ frames
    -      -42.5000   37.0000    0.0000 64

#__ type_ start__ end____ width___ exp.time_
  6 omega  -27.00    0.00   1.0000   24.5500
omega____ theta____ kappa____ phi______ frames
    -      -42.5000  125.0000 -180.0000 27

#__ type_ start__ end____ width___ exp.time_
  7 omega  -21.00   25.00   1.0000   24.5500
omega____ theta____ kappa____ phi______ frames
    -      -42.5000   57.0000   60.0000 46

#__ type_ start__ end____ width___ exp.time_
  8 omega   50.00   84.00   1.0000   24.5500
omega____ theta____ kappa____ phi______ frames
    -       54.8467  -77.0000  -90.0000 34

#__ type_ start__ end____ width___ exp.time_
  9 omega   39.00   92.00   1.0000   24.5500
omega____ theta____ kappa____ phi______ frames
    -      109.6934  -25.0000  120.0000 53

#__ type_ start__ end____ width___ exp.time_
 10 omega   77.00  103.00   1.0000   24.5500
omega____ theta____ kappa____ phi______ frames
    -      109.6934 -111.0000   90.0000 26

#__ type_ start__ end____ width___ exp.time_
 11 omega   39.00   94.00   1.0000   24.5500
omega____ theta____ kappa____ phi______ frames
    -      109.6934  -25.0000 -120.0000 55

#__ type_ start__ end____ width___ exp.time_
 12 omega  145.00  173.00   1.0000   24.5500
omega____ theta____ kappa____ phi______ frames
    -      109.6934    0.0000  -30.0000 28

#__ type_ start__ end____ width___ exp.time_
 13 omega   46.00  115.00   1.0000   24.5500
omega____ theta____ kappa____ phi______ frames
    -      109.6934    0.0000  -30.0000 69

#__ type_ start__ end____ width___ exp.time_
 14 omega   43.00  105.00   1.0000   24.5500
omega____ theta____ kappa____ phi______ frames
    -      109.6934  -50.0000    0.0000 62

#__ type_ start__ end____ width___ exp.time_
 15 omega   56.00  104.00   1.0000   24.5500
omega____ theta____ kappa____ phi______ frames
    -      109.6934 -111.0000  -30.0000 48

#__ type_ start__ end____ width___ exp.time_
 16 omega   45.00  109.00   1.0000   24.5500
omega____ theta____ kappa____ phi______ frames
    -      109.6934  -63.0000  -60.0000 64

#__ type_ start__ end____ width___ exp.time_
 17 omega   37.00   85.00   1.0000   24.5500
omega____ theta____ kappa____ phi______ frames
    -      109.6934  -37.0000  120.0000 48
;
_diffrn_measurement_device_type 'Xcalibur, Eos, Gemini'
_diffrn_measurement_method '\w scans'
_diffrn_orient_matrix_UB_11 0.0990093000
_diffrn_orient_matrix_UB_12 0.0256555000
_diffrn_orient_matrix_UB_13 -0.0081285000
_diffrn_orient_matrix_UB_21 -0.0330892000
_diffrn_orient_matrix_UB_22 0.0476661000
_diffrn_orient_matrix_UB_23 -0.0830902000
_diffrn_orient_matrix_UB_31 -0.0038889000
_diffrn_orient_matrix_UB_32 0.2512324000
_diffrn_orient_matrix_UB_33 0.0166193000
_diffrn_radiation_monochromator graphite
_diffrn_radiation_type CuK\a
_diffrn_radiation_wavelength 1.54184
_diffrn_reflns_av_R_equivalents 0.0112
_diffrn_reflns_av_unetI/netI 0.0160
_diffrn_reflns_Laue_measured_fraction_full 0.997
_diffrn_reflns_Laue_measured_fraction_max 0.975
_diffrn_reflns_limit_h_max 16
_diffrn_reflns_limit_h_min -18
_diffrn_reflns_limit_k_max 7
_diffrn_reflns_limit_k_min -3
_diffrn_reflns_limit_l_max 19
_diffrn_reflns_limit_l_min -22
_diffrn_reflns_number 5097
_diffrn_reflns_point_group_measured_fraction_full 0.997
_diffrn_reflns_point_group_measured_fraction_max 0.975
_diffrn_reflns_theta_full 67.684
_diffrn_reflns_theta_max 71.438
_diffrn_reflns_theta_min 3.441
_diffrn_source 'Enhance (Cu) X-ray Source'
_exptl_absorpt_coefficient_mu 0.734
_exptl_absorpt_correction_T_max 1.00000
_exptl_absorpt_correction_T_min 0.71478
_exptl_absorpt_correction_type multi-scan
_exptl_absorpt_process_details
;
CrysAlisPro, Agilent Technologies,
Version 1.171.36.28 (release 01-02-2013 CrysAlis171 .NET)
(compiled Feb  1 2013,16:14:44)
Empirical absorption correction using spherical harmonics,
 implemented in SCALE3 ABSPACK scaling algorithm.
;
_exptl_crystal_colour 'clear light white'
_exptl_crystal_colour_lustre clear
_exptl_crystal_colour_modifier light
_exptl_crystal_colour_primary white
_exptl_crystal_density_diffrn 1.300
_exptl_crystal_density_method 'not measured'
_exptl_crystal_description needle
_exptl_crystal_F_000 672
_exptl_crystal_recrystallization_method 'Re-crystallisation from solvent: Chloroform'
_exptl_crystal_size_max 0.28
_exptl_crystal_size_mid 0.12
_exptl_crystal_size_min 0.12
_refine_diff_density_max 0.164
_refine_diff_density_min -0.245
_refine_diff_density_rms 0.042
_refine_ls_extinction_method none
_refine_ls_goodness_of_fit_ref 1.046
_refine_ls_hydrogen_treatment constr
_refine_ls_matrix_type full
_refine_ls_number_parameters 218
_refine_ls_number_reflns 3106
_refine_ls_number_restraints 0
_refine_ls_restrained_S_all 1.046
_refine_ls_R_factor_all 0.0472
_refine_ls_R_factor_gt 0.0424
_refine_ls_shift/su_max 0.000
_refine_ls_shift/su_mean 0.000
_refine_ls_structure_factor_coef Fsqd
_refine_ls_weighting_details 'w=1/[\s^2^(Fo^2^)+(0.0690P)^2^+0.2598P] where P=(Fo^2^+2Fc^2^)/3'
_refine_ls_weighting_scheme calc
_refine_ls_wR_factor_gt 0.1172
_refine_ls_wR_factor_ref 0.1223
_reflns_Friedel_coverage 0.000
_reflns_number_gt 2719
_reflns_number_total 3106
_reflns_threshold_expression 'I > 2\s(I)'
_cod_data_source_file c7ob00140a2.cif
_cod_data_source_block rb36nnk2
_cod_depositor_comments 'Adding full bibliography for 7155487.cif.'
_cod_database_code 7155487
_chemical_oxdiff_formula 'C23 H23 O23 F23'
_chemical_oxdiff_usercomment NAVEEN
_shelx_space_group_comment
;
The symmetry employed for this shelxl refinement is uniquely defined
by the following loop, which should always be used as a source of
symmetry information in preference to the above space-group names.
They are only intended as comments.
;
_reflns_odcompleteness_completeness 99.91
_reflns_odcompleteness_iscentric 1
_reflns_odcompleteness_theta 66.97
_olex2_refinement_description
;
1. Fixed Uiso
 At 1.2 times of:
  All C(H) groups
 At 1.5 times of:
  All O(H) groups
2.a Ternary CH refined with riding coordinates:
 C2(H2A)
2.b Aromatic/amide H refined with riding coordinates:
 C5(H5), C9(H9), C7(H7), C21(H21), C17(H17), C8(H8), C11(H11), C6(H6),
 C19(H19), C15(H15), C14(H14), C12(H12), C13(H13), C18(H18), C20(H20)
2.c Idealised tetrahedral OH refined as rotating group:
 O2(H2)
;
_shelx_shelxl_version_number 2014/8
_olex2_submission_special_instructions 'No special instructions were received'

loop_
_space_group_symop_operation_xyz
'x, y, z'
'-x+1/2, y+1/2, -z+1/2'
'-x, -y, -z'
'x-1/2, -y-1/2, z-1/2'

loop_
_atom_site_label
_atom_site_type_symbol
_atom_site_fract_x
_atom_site_fract_y
_atom_site_fract_z
_atom_site_U_iso_or_equiv
_atom_site_adp_type
_atom_site_occupancy
_atom_site_site_symmetry_order
_atom_site_calc_flag
_atom_site_refinement_flags_posn
O2 O 0.40051(7) 1.03724(15) 0.07654(5) 0.0448(3) Uani 1 1 d .
H2 H 0.4066 1.0526 0.0339 0.067 Uiso 1 1 calc GR
F1 F 0.44050(6) 0.68494(15) -0.01063(4) 0.0532(3) Uani 1 1 d .
C2 C 0.44962(9) 0.6595(2) 0.06545(7) 0.0403(3) Uani 1 1 d .
H2A H 0.4387 0.5038 0.0772 0.048 Uiso 1 1 calc R
O1 O 0.59064(8) 0.8382(2) 0.06746(6) 0.0606(3) Uani 1 1 d .
C3 C 0.37735(9) 0.8124(2) 0.08807(7) 0.0377(3) Uani 1 1 d .
C5 C 0.40714(10) 0.9568(2) 0.21957(8) 0.0482(3) Uani 1 1 d .
H5 H 0.4284 1.0884 0.2027 0.058 Uiso 1 1 calc R
C16 C 0.58505(9) 0.6549(2) 0.17831(8) 0.0435(3) Uani 1 1 d .
C1 C 0.54646(9) 0.7260(2) 0.10133(8) 0.0430(3) Uani 1 1 d .
C10 C 0.28192(10) 0.7564(2) 0.04376(7) 0.0429(3) Uani 1 1 d .
C4 C 0.37721(8) 0.7864(2) 0.17042(7) 0.0367(3) Uani 1 1 d .
C9 C 0.34436(10) 0.5930(3) 0.19662(8) 0.0486(3) Uani 1 1 d .
H9 H 0.3230 0.4774 0.1641 0.058 Uiso 1 1 calc R
C7 C 0.37441(11) 0.7422(3) 0.31925(9) 0.0599(4) Uani 1 1 d .
H7 H 0.3741 0.7271 0.3691 0.072 Uiso 1 1 calc R
C21 C 0.56582(11) 0.4504(3) 0.20599(9) 0.0560(4) Uani 1 1 d .
H21 H 0.5262 0.3524 0.1763 0.067 Uiso 1 1 calc R
C17 C 0.64499(11) 0.7986(3) 0.22275(10) 0.0600(4) Uani 1 1 d .
H17 H 0.6593 0.9351 0.2042 0.072 Uiso 1 1 calc R
C8 C 0.34319(11) 0.5710(3) 0.27095(9) 0.0575(4) Uani 1 1 d .
H8 H 0.3213 0.4407 0.2882 0.069 Uiso 1 1 calc R
C11 C 0.21532(11) 0.9163(3) 0.04244(9) 0.0581(4) Uani 1 1 d .
H11 H 0.2309 1.0545 0.0643 0.070 Uiso 1 1 calc R
C6 C 0.40581(12) 0.9339(3) 0.29400(9) 0.0605(4) Uani 1 1 d .
H6 H 0.4264 1.0497 0.3267 0.073 Uiso 1 1 calc R
C19 C 0.66359(13) 0.5370(5) 0.32182(10) 0.0791(6) Uani 1 1 d .
H19 H 0.6895 0.4980 0.3703 0.095 Uiso 1 1 calc R
C15 C 0.25729(12) 0.5542(3) 0.00952(10) 0.0592(4) Uani 1 1 d .
H15 H 0.3011 0.4455 0.0090 0.071 Uiso 1 1 calc R
C14 C 0.16722(14) 0.5123(4) -0.02412(11) 0.0733(5) Uani 1 1 d .
H14 H 0.1512 0.3756 -0.0469 0.088 Uiso 1 1 calc R
C12 C 0.12630(12) 0.8729(4) 0.00910(11) 0.0765(6) Uani 1 1 d .
H12 H 0.0823 0.9816 0.0091 0.092 Uiso 1 1 calc R
C13 C 0.10192(13) 0.6717(4) -0.02396(11) 0.0758(6) Uani 1 1 d .
H13 H 0.0417 0.6431 -0.0461 0.091 Uiso 1 1 calc R
C18 C 0.68346(13) 0.7394(4) 0.29452(11) 0.0770(6) Uani 1 1 d .
H18 H 0.7230 0.8369 0.3245 0.092 Uiso 1 1 calc R
C20 C 0.60545(13) 0.3918(4) 0.27778(11) 0.0733(5) Uani 1 1 d .
H20 H 0.5927 0.2540 0.2963 0.088 Uiso 1 1 calc R

loop_
_atom_site_aniso_label
_atom_site_aniso_U_11
_atom_site_aniso_U_22
_atom_site_aniso_U_33
_atom_site_aniso_U_23
_atom_site_aniso_U_13
_atom_site_aniso_U_12
O2 0.0593(6) 0.0358(5) 0.0452(5) 0.0061(4) 0.0246(5) 0.0038(4)
F1 0.0659(5) 0.0605(5) 0.0382(4) 0.0032(4) 0.0222(4) 0.0175(4)
C2 0.0499(7) 0.0392(7) 0.0361(6) 0.0045(5) 0.0188(5) 0.0074(6)
O1 0.0597(6) 0.0656(7) 0.0637(7) 0.0213(6) 0.0293(5) -0.0008(5)
C3 0.0437(7) 0.0339(6) 0.0391(7) 0.0024(5) 0.0171(5) 0.0043(5)
C5 0.0563(8) 0.0471(8) 0.0448(7) -0.0002(6) 0.0185(6) -0.0089(6)
C16 0.0385(6) 0.0475(7) 0.0490(7) 0.0060(6) 0.0193(6) 0.0054(6)
C1 0.0471(7) 0.0382(7) 0.0499(8) 0.0071(6) 0.0247(6) 0.0068(6)
C10 0.0472(7) 0.0472(8) 0.0363(7) 0.0024(5) 0.0135(6) 0.0049(6)
C4 0.0356(6) 0.0398(6) 0.0382(7) 0.0034(5) 0.0154(5) 0.0037(5)
C9 0.0534(8) 0.0463(8) 0.0492(8) 0.0048(6) 0.0178(6) -0.0053(6)
C7 0.0591(9) 0.0846(12) 0.0388(8) 0.0093(8) 0.0167(7) -0.0041(8)
C21 0.0523(8) 0.0580(9) 0.0584(9) 0.0172(7) 0.0138(7) 0.0013(7)
C17 0.0531(9) 0.0624(10) 0.0671(10) -0.0016(8) 0.0187(8) -0.0040(7)
C8 0.0590(9) 0.0631(10) 0.0549(9) 0.0184(7) 0.0222(7) -0.0061(7)
C11 0.0505(8) 0.0638(10) 0.0601(9) -0.0100(8) 0.0123(7) 0.0114(7)
C6 0.0690(10) 0.0719(11) 0.0419(8) -0.0074(7) 0.0145(7) -0.0116(8)
C19 0.0666(11) 0.1206(19) 0.0498(10) 0.0137(11) 0.0118(8) 0.0190(12)
C15 0.0606(9) 0.0521(9) 0.0617(10) -0.0043(7) 0.0057(7) 0.0040(7)
C14 0.0741(12) 0.0710(11) 0.0674(11) -0.0075(9) -0.0015(9) -0.0121(10)
C12 0.0515(9) 0.0930(14) 0.0827(13) -0.0094(11) 0.0090(9) 0.0167(10)
C13 0.0518(9) 0.1016(15) 0.0681(12) 0.0014(11) -0.0008(8) -0.0053(10)
C18 0.0602(10) 0.1049(16) 0.0637(11) -0.0146(11) 0.0079(9) -0.0014(10)
C20 0.0687(11) 0.0859(13) 0.0669(11) 0.0336(10) 0.0180(9) 0.0087(10)

loop_
_atom_type_symbol
_atom_type_description
_atom_type_scat_dispersion_real
_atom_type_scat_dispersion_imag
_atom_type_scat_source
C C 0.0181 0.0091 'International Tables Vol C Tables 4.2.6.8 and 6.1.1.4'
H H 0.0000 0.0000 'International Tables Vol C Tables 4.2.6.8 and 6.1.1.4'
F F 0.0727 0.0534 'International Tables Vol C Tables 4.2.6.8 and 6.1.1.4'
O O 0.0492 0.0322 'International Tables Vol C Tables 4.2.6.8 and 6.1.1.4'

loop_
_geom_angle_atom_site_label_1
_geom_angle_atom_site_label_2
_geom_angle_atom_site_label_3
_geom_angle
C3 O2 H2 109.5
F1 C2 H2A 110.1
F1 C2 C3 106.55(10)
F1 C2 C1 106.96(10)
C3 C2 H2A 110.1
C1 C2 H2A 110.1
C1 C2 C3 113.05(11)
O2 C3 C2 108.15(10)
O2 C3 C10 111.11(11)
O2 C3 C4 107.37(10)
C10 C3 C2 111.07(11)
C4 C3 C2 111.03(10)
C4 C3 C10 108.06(10)
C4 C5 H5 119.7
C4 C5 C6 120.66(14)
C6 C5 H5 119.7
C21 C16 C1 122.71(14)
C21 C16 C17 119.50(15)
C17 C16 C1 117.75(13)
O1 C1 C2 120.07(13)
O1 C1 C16 120.71(13)
C16 C1 C2 119.22(11)
C11 C10 C3 116.86(13)
C15 C10 C3 124.58(13)
C15 C10 C11 118.43(14)
C5 C4 C3 120.78(12)
C5 C4 C9 118.61(12)
C9 C4 C3 120.58(12)
C4 C9 H9 119.8
C8 C9 C4 120.49(14)
C8 C9 H9 119.8
C8 C7 H7 120.0
C6 C7 H7 120.0
C6 C7 C8 120.08(14)
C16 C21 H21 120.0
C20 C21 C16 120.00(17)
C20 C21 H21 120.0
C16 C17 H17 120.0
C18 C17 C16 120.01(18)
C18 C17 H17 120.0
C9 C8 H8 120.0
C7 C8 C9 119.93(14)
C7 C8 H8 120.0
C10 C11 H11 119.6
C12 C11 C10 120.72(17)
C12 C11 H11 119.6
C5 C6 H6 119.9
C7 C6 C5 120.20(15)
C7 C6 H6 119.9
C18 C19 H19 119.9
C18 C19 C20 120.21(18)
C20 C19 H19 119.9
C10 C15 H15 119.8
C10 C15 C14 120.35(16)
C14 C15 H15 119.8
C15 C14 H14 119.8
C13 C14 C15 120.40(18)
C13 C14 H14 119.8
C11 C12 H12 119.6
C13 C12 C11 120.73(18)
C13 C12 H12 119.6
C14 C13 H13 120.3
C12 C13 C14 119.36(17)
C12 C13 H13 120.3
C17 C18 H18 119.9
C19 C18 C17 120.21(19)
C19 C18 H18 119.9
C21 C20 H20 120.0
C19 C20 C21 120.06(19)
C19 C20 H20 120.0

loop_
_geom_bond_atom_site_label_1
_geom_bond_atom_site_label_2
_geom_bond_distance
O2 H2 0.8200
O2 C3 1.4198(15)
F1 C2 1.3952(14)
C2 H2A 0.9800
C2 C3 1.5488(17)
C2 C1 1.523(2)
O1 C1 1.2118(16)
C3 C10 1.5349(19)
C3 C4 1.5342(17)
C5 H5 0.9300
C5 C4 1.379(2)
C5 C6 1.390(2)
C16 C1 1.484(2)
C16 C21 1.383(2)
C16 C17 1.386(2)
C10 C11 1.385(2)
C10 C15 1.382(2)
C4 C9 1.3883(19)
C9 H9 0.9300
C9 C8 1.387(2)
C7 H7 0.9300
C7 C8 1.377(2)
C7 C6 1.363(2)
C21 H21 0.9300
C21 C20 1.383(2)
C17 H17 0.9300
C17 C18 1.379(3)
C8 H8 0.9300
C11 H11 0.9300
C11 C12 1.378(2)
C6 H6 0.9300
C19 H19 0.9300
C19 C18 1.372(3)
C19 C20 1.374(3)
C15 H15 0.9300
C15 C14 1.392(2)
C14 H14 0.9300
C14 C13 1.372(3)
C12 H12 0.9300
C12 C13 1.367(3)
C13 H13 0.9300
C18 H18 0.9300
C20 H20 0.9300

loop_
_geom_torsion_atom_site_label_1
_geom_torsion_atom_site_label_2
_geom_torsion_atom_site_label_3
_geom_torsion_atom_site_label_4
_geom_torsion
O2 C3 C10 C11 -41.66(16)
O2 C3 C10 C15 142.57(14)
O2 C3 C4 C5 -7.35(16)
O2 C3 C4 C9 170.72(12)
F1 C2 C3 O2 -66.04(13)
F1 C2 C3 C10 56.13(13)
F1 C2 C3 C4 176.40(10)
F1 C2 C1 O1 18.93(17)
F1 C2 C1 C16 -162.10(11)
C2 C3 C10 C11 -162.09(13)
C2 C3 C10 C15 22.14(19)
C2 C3 C4 C5 110.68(14)
C2 C3 C4 C9 -71.24(16)
C3 C2 C1 O1 -98.03(15)
C3 C2 C1 C16 80.94(15)
C3 C10 C11 C12 -174.70(16)
C3 C10 C15 C14 174.52(15)
C3 C4 C9 C8 -179.15(13)
C5 C4 C9 C8 -1.0(2)
C16 C21 C20 C19 0.3(3)
C16 C17 C18 C19 0.9(3)
C1 C2 C3 O2 51.16(14)
C1 C2 C3 C10 173.33(10)
C1 C2 C3 C4 -66.40(14)
C1 C16 C21 C20 178.61(15)
C1 C16 C17 C18 -179.34(15)
C10 C3 C4 C5 -127.28(13)
C10 C3 C4 C9 50.80(16)
C10 C11 C12 C13 -0.6(3)
C10 C15 C14 C13 0.3(3)
C4 C3 C10 C11 75.90(15)
C4 C3 C10 C15 -99.87(16)
C4 C5 C6 C7 -0.3(3)
C4 C9 C8 C7 0.3(2)
C21 C16 C1 C2 36.40(19)
C21 C16 C1 O1 -144.64(15)
C21 C16 C17 C18 -1.4(2)
C17 C16 C1 C2 -145.72(13)
C17 C16 C1 O1 33.2(2)
C17 C16 C21 C20 0.8(2)
C8 C7 C6 C5 -0.5(3)
C11 C10 C15 C14 -1.2(2)
C11 C12 C13 C14 -0.4(3)
C6 C5 C4 C3 179.15(14)
C6 C5 C4 C9 1.0(2)
C6 C7 C8 C9 0.5(3)
C15 C10 C11 C12 1.3(2)
C15 C14 C13 C12 0.5(3)
C18 C19 C20 C21 -0.8(3)
C20 C19 C18 C17 0.2(3)
